data_7044865
loop_
_publ_author_name
'Jia, Hongli'
'Li, Qi'
'Bayaguud, Aruuhan'
'Huang, Yichao'
'She, Shan'
'Chen, Kun'
'Wei, Yongge'

_publ_section_title
;
 Diversified polyoxovanadate derivatives obtained by copper(i)-catalysed
 azide-alkyne cycloaddition reaction: their synthesis and structural
 characterization.
;
_journal_issue 2
_journal_name_full 'Dalton transactions (Cambridge, England : 2003)'
_journal_page_first 577
_journal_page_last 584
_journal_paper_doi 10.1039/c7dt03822d
_journal_volume 47
_journal_year 2018
_chemical_formula_moiety 'C26 H26 Cl2 N6 O19 V6, 2(C16 H36 N)'
_chemical_formula_sum 'C58 H98 Cl2 N8 O19 V6'
_chemical_formula_weight 1587.98
_space_group_crystal_system monoclinic
_space_group_IT_number 14
_space_group_name_Hall '-P 2ybc'
_space_group_name_H-M_alt 'P 1 21/c 1'
_symmetry_space_group_name_Hall '-P 2ybc'
_symmetry_space_group_name_H-M 'P 1 21/c 1'
_atom_sites_solution_hydrogens geom
_atom_sites_solution_primary dual
_audit_creation_date 2017-08-18
_audit_creation_method
;
Olex2 1.2-beta
(compiled 2016.11.07 svn.r3352 for OlexSys, GUI svn.r5261)
;
_audit_update_record
;
2017-08-30 deposited with the CCDC.
2017-11-27 downloaded from the CCDC.
;
_cell_angle_alpha 90
_cell_angle_beta 91.971(4)
_cell_angle_gamma 90
_cell_formula_units_Z 2
_cell_length_a 10.2078(4)
_cell_length_b 20.8402(10)
_cell_length_c 16.9703(9)
_cell_measurement_reflns_used 3509
_cell_measurement_temperature 293(2)
_cell_measurement_theta_max 72.8900
_cell_measurement_theta_min 4.8140
_cell_volume 3608.0(3)
_computing_cell_refinement 'CrysAlisPro 1.171.39.27b (Rigaku OD, 2015)'
_computing_data_collection 'CrysAlisPro 1.171.39.27b (Rigaku OD, 2015)'
_computing_data_reduction 'CrysAlisPro 1.171.39.27b (Rigaku OD, 2015)'
_computing_molecular_graphics 'Olex2 (Dolomanov et al., 2009)'
_computing_publication_material 'Olex2 (Dolomanov et al., 2009)'
_computing_structure_refinement 'ShelXL (Sheldrick, 2015)'
_computing_structure_solution 'ShelXT (Sheldrick, 2015)'
_diffrn_ambient_temperature 293(2)
_diffrn_detector 'CCD plate'
_diffrn_detector_area_resol_mean 5.2137
_diffrn_detector_type AtlasS2
_diffrn_measured_fraction_theta_full 1.000
_diffrn_measured_fraction_theta_max 0.966
_diffrn_measurement_details
;
List of Runs (angles in degrees, time in seconds):

  # Type    Start    End  Width  t~exp~   \w     \q     \k     \f   Frames
#--------------------------------------------------------------------------
  1  \w    -82.00  21.00   1.00    2.00    --  -40.81  19.00   0.00  103
  2  \w    -65.00   3.00   1.00    2.00    --  -40.81  38.00 -90.00   68
  3  \w    -30.00  72.00   1.00    2.00    --   40.81 -77.00  90.00  102
  4  \w     38.00 111.00   1.00   30.00    --  111.52 -45.00 -90.00   73
  5  \w     94.00 178.00   1.00   30.00    --  111.52  77.00-150.00   84
  6  \w     89.00 165.00   1.00   30.00    --  111.52  61.00  90.00   76
  7  \w     39.00 141.00   1.00   30.00    --  111.52 -61.00  90.00  102
  8  \w     53.00 102.00   1.00   30.00    --  111.52 -95.00-120.00   49
  9  \w     61.00 123.00   1.00   30.00    --  111.52 -30.00  30.00   62
;
_diffrn_measurement_device 'four-circle diffractometer'
_diffrn_measurement_device_type 'SuperNova, Dual, Cu at home/near, AtlasS2'
_diffrn_measurement_method '\w scans'
_diffrn_orient_matrix_type 'CrysAlisPro convention (1999,Acta A55,543-557)'
_diffrn_orient_matrix_UB_11 0.0334702000
_diffrn_orient_matrix_UB_12 -0.0344853000
_diffrn_orient_matrix_UB_13 -0.0771697000
_diffrn_orient_matrix_UB_21 0.1126107000
_diffrn_orient_matrix_UB_22 0.0478188000
_diffrn_orient_matrix_UB_23 -0.0120983000
_diffrn_orient_matrix_UB_31 0.0947173000
_diffrn_orient_matrix_UB_32 -0.0445824000
_diffrn_orient_matrix_UB_33 0.0464926000
_diffrn_radiation_monochromator mirror
_diffrn_radiation_probe x-ray
_diffrn_radiation_type CuK\a
_diffrn_radiation_wavelength 1.54184
_diffrn_reflns_av_R_equivalents 0.0334
_diffrn_reflns_av_unetI/netI 0.0550
_diffrn_reflns_Laue_measured_fraction_full 1.000
_diffrn_reflns_Laue_measured_fraction_max 0.966
_diffrn_reflns_limit_h_max 12
_diffrn_reflns_limit_h_min -12
_diffrn_reflns_limit_k_max 18
_diffrn_reflns_limit_k_min -26
_diffrn_reflns_limit_l_max 21
_diffrn_reflns_limit_l_min -20
_diffrn_reflns_number 14858
_diffrn_reflns_point_group_measured_fraction_full 1.000
_diffrn_reflns_point_group_measured_fraction_max 0.966
_diffrn_reflns_theta_full 67.684
_diffrn_reflns_theta_max 76.631
_diffrn_reflns_theta_min 4.243
_diffrn_source 'micro-focus sealed X-ray tube'
_diffrn_source_type 'SuperNova (Cu) X-ray Source'
_exptl_absorpt_coefficient_mu 7.534
_exptl_absorpt_correction_T_max 1.00000
_exptl_absorpt_correction_T_min 0.41614
_exptl_absorpt_correction_type multi-scan
_exptl_absorpt_process_details
;
CrysAlisPro 1.171.39.27b (Rigaku Oxford Diffraction, 2015)
Empirical absorption correction using spherical harmonics,
 implemented in SCALE3 ABSPACK scaling algorithm.
;
_exptl_crystal_colour brown
_exptl_crystal_colour_primary brown
_exptl_crystal_density_diffrn 1.462
_exptl_crystal_description plate
_exptl_crystal_F_000 1652
_exptl_crystal_size_max 0.3
_exptl_crystal_size_mid 0.25
_exptl_crystal_size_min 0.1
_refine_diff_density_max 0.599
_refine_diff_density_min -0.349
_refine_diff_density_rms 0.077
_refine_ls_extinction_method none
_refine_ls_goodness_of_fit_ref 1.014
_refine_ls_hydrogen_treatment constr
_refine_ls_matrix_type full
_refine_ls_number_parameters 425
_refine_ls_number_reflns 7330
_refine_ls_number_restraints 1
_refine_ls_restrained_S_all 1.014
_refine_ls_R_factor_all 0.0920
_refine_ls_R_factor_gt 0.0642
_refine_ls_shift/su_max 0.004
_refine_ls_shift/su_mean 0.000
_refine_ls_structure_factor_coef Fsqd
_refine_ls_weighting_details 'w=1/[\s^2^(Fo^2^)+(0.1273P)^2^] where P=(Fo^2^+2Fc^2^)/3'
_refine_ls_weighting_scheme calc
_refine_ls_wR_factor_gt 0.1821
_refine_ls_wR_factor_ref 0.2066
_reflns_Friedel_coverage 0.000
_reflns_number_gt 4861
_reflns_number_total 7330
_reflns_threshold_expression 'I > 2\s(I)'
_cod_data_source_file c7dt03822d2.cif
_cod_data_source_block exp_1543
_cod_depositor_comments 'Adding full bibliography for 7044864--7044867.cif.'
_cod_database_code 7044865
_shelx_space_group_comment
;
The symmetry employed for this shelxl refinement is uniquely defined
by the following loop, which should always be used as a source of
symmetry information in preference to the above space-group names.
They are only intended as comments.
;
_reflns_odcompleteness_completeness 99.95
_reflns_odcompleteness_iscentric 1
_reflns_odcompleteness_theta 61.08
_olex2_refinement_description
;
1. Fixed Uiso
 At 1.2 times of:
  All C(H) groups, All C(H,H) groups
 At 1.5 times of:
  All C(H,H,H) groups
2. Rigid bond restraints
 C16, C17
 with sigma for 1-2 distances of 0.01 and sigma for 1-3 distances of 0.01
3.a Secondary CH2 refined with riding coordinates:
 C13(H13a,H13b), C12(H12a,H12b), C11(H11a,H11b), C9(H9a,H9b), C26(H26a,H26b),
 C25(H25a,H25b), C18(H18a,H18b), C17(H17a,H17b), C28(H28a,H28b), C24(H24a,H24b),
  C27(H27a,H27b), C23(H23a,H23b), C16(H16a,H16b), C15(H15a,H15b), C19(H19a,
 H19b), C20(H20a,H20b)
3.b Aromatic/amide H refined with riding coordinates:
 C8(H8), C5(H5), C6(H6), C2(H2), C3(H3)
3.c Idealised Me refined as rotating group:
 C29(H29a,H29b,H29c), C22(H22a,H22b,H22c), C14(H14a,H14b,H14c), C21(H21a,H21b,
 H21c)
;
_shelx_shelxl_version_number 2014/7
_olex2_submission_special_instructions 'No special instructions were received'
_oxdiff_exptl_absorpt_empirical_details
;
Empirical correction (ABSPACK) includes:
- Absorption correction using spherical harmonics
- Frame scaling
;
_oxdiff_exptl_absorpt_empirical_full_max 1.873
_oxdiff_exptl_absorpt_empirical_full_min 0.603

loop_
_space_group_symop_operation_xyz
'x, y, z'
'-x, y+1/2, -z+1/2'
'-x, -y, -z'
'x, -y-1/2, z-1/2'

loop_
_atom_site_label
_atom_site_type_symbol
_atom_site_fract_x
_atom_site_fract_y
_atom_site_fract_z
_atom_site_U_iso_or_equiv
_atom_site_adp_type
_atom_site_occupancy
_atom_site_site_symmetry_order
_atom_site_calc_flag
_atom_site_refinement_flags_posn
_atom_site_refinement_flags_adp
_atom_site_refinement_flags_occupancy
V1 V 0.20234(6) 0.51584(4) 0.45954(5) 0.0665(2) Uani 1 1 d . . .
V2 V -0.03822(7) 0.45689(4) 0.38023(5) 0.0694(2) Uani 1 1 d . . .
V3 V 0.03694(7) 0.39863(4) 0.54023(5) 0.0673(2) Uani 1 1 d . . .
O7 O 0.0000 0.5000 0.5000 0.0570(8) Uani 1 2 d S T P
O2 O 0.0835(3) 0.45046(16) 0.63874(18) 0.0661(7) Uani 1 1 d . . .
O3 O 0.2163(2) 0.42805(15) 0.50930(18) 0.0634(7) Uani 1 1 d . . .
O1 O 0.2175(3) 0.54440(15) 0.57195(19) 0.0666(7) Uani 1 1 d . . .
O8 O 0.1332(3) 0.47692(18) 0.37103(18) 0.0745(8) Uani 1 1 d . . .
O5 O -0.0028(3) 0.38346(16) 0.4379(2) 0.0752(8) Uani 1 1 d . . .
O10 O 0.1371(3) 0.59379(16) 0.4332(2) 0.0752(8) Uani 1 1 d . . .
O4 O 0.0778(3) 0.32979(17) 0.5747(3) 0.0862(10) Uani 1 1 d . . .
O9 O 0.3543(3) 0.52263(19) 0.4421(2) 0.0837(10) Uani 1 1 d . . .
O6 O -0.0839(4) 0.4305(2) 0.2957(2) 0.0929(11) Uani 1 1 d . . .
N3 N 0.4916(4) 0.3732(2) 0.6907(3) 0.0806(11) Uani 1 1 d . . .
N4 N 0.0156(5) 0.2042(3) 0.3543(3) 0.0964(14) Uani 1 1 d . . .
C10 C 0.3251(4) 0.4526(2) 0.6363(3) 0.0694(11) Uani 1 1 d . . .
C13 C 0.3267(4) 0.4132(2) 0.5603(3) 0.0686(10) Uani 1 1 d . . .
H13A H 0.4068 0.4221 0.5331 0.082 Uiso 1 1 calc R . .
H13B H 0.3256 0.3679 0.5731 0.082 Uiso 1 1 calc R . .
N2 N 0.4275(5) 0.3299(3) 0.7318(3) 0.1052(17) Uani 1 1 d . . .
C12 C 0.2012(4) 0.4357(3) 0.6816(3) 0.0714(11) Uani 1 1 d . . .
H12A H 0.2023 0.3902 0.6939 0.086 Uiso 1 1 calc R . .
H12B H 0.2030 0.4591 0.7311 0.086 Uiso 1 1 calc R . .
C11 C 0.3280(4) 0.5239(2) 0.6196(3) 0.0722(11) Uani 1 1 d . . .
H11A H 0.3294 0.5471 0.6691 0.087 Uiso 1 1 calc R . .
H11B H 0.4077 0.5342 0.5928 0.087 Uiso 1 1 calc R . .
C9 C 0.4487(4) 0.4383(3) 0.6897(3) 0.0774(12) Uani 1 1 d . . .
H9A H 0.5200 0.4649 0.6724 0.093 Uiso 1 1 calc R . .
H9B H 0.4304 0.4509 0.7432 0.093 Uiso 1 1 calc R . .
N1 N 0.4876(5) 0.2739(3) 0.7211(4) 0.1056(17) Uani 1 1 d . . .
C7 C 0.5896(5) 0.2830(3) 0.6732(3) 0.0841(14) Uani 1 1 d . . .
C8 C 0.5927(4) 0.3467(3) 0.6539(3) 0.0806(13) Uani 1 1 d . . .
H8 H 0.6521 0.3672 0.6221 0.097 Uiso 1 1 calc R . .
C4 C 0.6766(5) 0.2306(3) 0.6517(3) 0.0868(14) Uani 1 1 d . . .
C5 C 0.7989(5) 0.2424(3) 0.6246(3) 0.0894(15) Uani 1 1 d . . .
H5 H 0.8258 0.2847 0.6184 0.107 Uiso 1 1 calc R . .
C1 C 0.8410(8) 0.1317(4) 0.6139(4) 0.111(2) Uani 1 1 d . . .
C6 C 0.8844(7) 0.1929(4) 0.6059(4) 0.109(2) Uani 1 1 d . . .
H6 H 0.9681 0.2015 0.5885 0.131 Uiso 1 1 calc R . .
C26 C -0.0867(7) 0.2404(3) 0.3985(4) 0.1055(19) Uani 1 1 d . . .
H26A H -0.1246 0.2111 0.4357 0.127 Uiso 1 1 calc R . .
H26B H -0.0425 0.2739 0.4289 0.127 Uiso 1 1 calc R . .
C2 C 0.7231(9) 0.1172(4) 0.6397(5) 0.123(2) Uani 1 1 d . . .
H2 H 0.6971 0.0747 0.6443 0.147 Uiso 1 1 calc R . .
C25 C -0.0413(9) 0.1499(4) 0.3101(5) 0.126(3) Uani 1 1 d . . .
H25A H 0.0306 0.1253 0.2895 0.151 Uiso 1 1 calc R . .
H25B H -0.0907 0.1672 0.2651 0.151 Uiso 1 1 calc R . .
C3 C 0.6377(7) 0.1678(3) 0.6600(5) 0.1057(19) Uani 1 1 d . . .
H3 H 0.5554 0.1585 0.6789 0.127 Uiso 1 1 calc R . .
C18 C 0.1114(8) 0.1787(4) 0.4192(5) 0.118(2) Uani 1 1 d . . .
H18A H 0.1494 0.2157 0.4460 0.142 Uiso 1 1 calc R . .
H18B H 0.0594 0.1563 0.4573 0.142 Uiso 1 1 calc R . .
C17 C 0.0953(8) 0.2422(5) 0.2964(5) 0.129(3) Uani 1 1 d . U .
H17A H 0.1459 0.2121 0.2662 0.155 Uiso 1 1 calc R . .
H17B H 0.0349 0.2637 0.2598 0.155 Uiso 1 1 calc R . .
C28 C -0.2987(8) 0.2988(4) 0.3994(7) 0.146(4) Uani 1 1 d . . .
H28A H -0.2578 0.3216 0.4436 0.176 Uiso 1 1 calc R . .
H28B H -0.3428 0.3306 0.3662 0.176 Uiso 1 1 calc R . .
C24 C -0.1295(10) 0.1038(5) 0.3516(6) 0.140(3) Uani 1 1 d . . .
H24A H -0.0804 0.0841 0.3952 0.168 Uiso 1 1 calc R . .
H24B H -0.2015 0.1276 0.3734 0.168 Uiso 1 1 calc R . .
C27 C -0.1923(9) 0.2696(5) 0.3532(6) 0.150(4) Uani 1 1 d . . .
H27A H -0.2311 0.2373 0.3185 0.180 Uiso 1 1 calc R . .
H27B H -0.1559 0.3027 0.3202 0.180 Uiso 1 1 calc R . .
C23 C -0.1828(15) 0.0533(5) 0.3000(7) 0.182(5) Uani 1 1 d . . .
H23A H -0.1116 0.0277 0.2804 0.218 Uiso 1 1 calc R . .
H23B H -0.2292 0.0726 0.2551 0.218 Uiso 1 1 calc R . .
C16 C 0.1876(9) 0.2916(5) 0.3313(7) 0.153(4) Uani 1 1 d . U .
H16A H 0.2613 0.2707 0.3582 0.183 Uiso 1 1 calc R . .
H16B H 0.1428 0.3178 0.3691 0.183 Uiso 1 1 calc R . .
C15 C 0.2364(10) 0.3340(5) 0.2632(9) 0.204(7) Uani 1 1 d . . .
H15A H 0.2689 0.3075 0.2211 0.245 Uiso 1 1 calc R . .
H15B H 0.1660 0.3608 0.2419 0.245 Uiso 1 1 calc R . .
C19 C 0.2207(10) 0.1358(6) 0.3994(6) 0.156(4) Uani 1 1 d . . .
H19A H 0.2682 0.1543 0.3564 0.187 Uiso 1 1 calc R . .
H19B H 0.1858 0.0947 0.3820 0.187 Uiso 1 1 calc R . .
C29 C -0.3928(13) 0.2590(9) 0.4285(8) 0.231(7) Uani 1 1 d . . .
H29A H -0.4102 0.2246 0.3919 0.346 Uiso 1 1 calc GR . .
H29B H -0.4718 0.2829 0.4358 0.346 Uiso 1 1 calc GR . .
H29C H -0.3621 0.2416 0.4782 0.346 Uiso 1 1 calc GR . .
C22 C -0.2756(13) 0.0104(6) 0.3437(10) 0.218(7) Uani 1 1 d . . .
H22A H -0.3002 -0.0255 0.3111 0.327 Uiso 1 1 calc GR . .
H22B H -0.3526 0.0343 0.3563 0.327 Uiso 1 1 calc GR . .
H22C H -0.2329 -0.0046 0.3915 0.327 Uiso 1 1 calc GR . .
C20 C 0.3199(13) 0.1251(9) 0.4744(8) 0.219(7) Uani 1 1 d . . .
H20A H 0.3612 0.1654 0.4894 0.262 Uiso 1 1 calc R . .
H20B H 0.2720 0.1094 0.5189 0.262 Uiso 1 1 calc R . .
C14 C 0.3478(11) 0.3756(6) 0.3001(9) 0.207(7) Uani 1 1 d . . .
H14A H 0.3752 0.4066 0.2623 0.310 Uiso 1 1 calc GR . .
H14B H 0.4207 0.3487 0.3154 0.310 Uiso 1 1 calc GR . .
H14C H 0.3167 0.3974 0.3457 0.310 Uiso 1 1 calc GR . .
C21 C 0.4245(18) 0.0761(11) 0.4522(13) 0.334(14) Uani 1 1 d . . .
H21A H 0.4721 0.0922 0.4085 0.501 Uiso 1 1 calc GR . .
H21B H 0.3830 0.0364 0.4376 0.501 Uiso 1 1 calc GR . .
H21C H 0.4839 0.0692 0.4964 0.501 Uiso 1 1 calc GR . .
Cl1 Cl 0.9446(3) 0.06856(14) 0.58816(16) 0.1634(11) Uani 1 1 d . . .

loop_
_atom_site_aniso_label
_atom_site_aniso_U_11
_atom_site_aniso_U_22
_atom_site_aniso_U_33
_atom_site_aniso_U_23
_atom_site_aniso_U_13
_atom_site_aniso_U_12
V1 0.0385(3) 0.0880(5) 0.0743(4) 0.0112(4) 0.0222(3) -0.0041(3)
V2 0.0508(4) 0.0871(5) 0.0712(4) -0.0101(4) 0.0155(3) 0.0037(3)
V3 0.0467(3) 0.0691(4) 0.0870(5) 0.0062(4) 0.0131(3) -0.0046(3)
O7 0.0372(15) 0.069(2) 0.067(2) -0.0011(16) 0.0233(14) -0.0077(14)
O2 0.0440(12) 0.0853(19) 0.0703(16) 0.0083(14) 0.0198(11) 0.0001(12)
O3 0.0409(12) 0.0759(17) 0.0745(17) 0.0017(14) 0.0158(11) 0.0002(11)
O1 0.0456(13) 0.0761(17) 0.0788(18) 0.0006(14) 0.0140(11) -0.0068(12)
O8 0.0532(14) 0.102(2) 0.0704(17) 0.0008(16) 0.0257(12) 0.0068(14)
O5 0.0581(16) 0.0717(18) 0.096(2) -0.0122(16) 0.0100(14) 0.0014(13)
O10 0.0494(14) 0.084(2) 0.093(2) 0.0172(16) 0.0183(13) -0.0098(13)
O4 0.0615(17) 0.075(2) 0.122(3) 0.0177(19) 0.0115(17) -0.0022(15)
O9 0.0467(14) 0.111(3) 0.095(2) 0.0222(19) 0.0273(14) -0.0039(15)
O6 0.076(2) 0.119(3) 0.085(2) -0.021(2) 0.0100(17) 0.010(2)
N3 0.0547(19) 0.100(3) 0.088(3) 0.021(2) 0.0132(17) 0.0016(19)
N4 0.108(4) 0.097(3) 0.086(3) -0.016(3) 0.031(3) 0.004(3)
C10 0.0443(18) 0.091(3) 0.073(2) 0.005(2) 0.0132(16) -0.0011(18)
C13 0.0413(17) 0.083(3) 0.082(3) 0.005(2) 0.0173(17) 0.0032(17)
N2 0.072(3) 0.125(4) 0.121(4) 0.045(3) 0.036(3) 0.010(3)
C12 0.053(2) 0.095(3) 0.067(2) 0.014(2) 0.0134(17) -0.001(2)
C11 0.0456(18) 0.087(3) 0.085(3) 0.001(2) 0.0068(17) -0.0051(18)
C9 0.052(2) 0.099(3) 0.082(3) 0.007(2) 0.0089(19) -0.004(2)
N1 0.078(3) 0.110(4) 0.131(4) 0.042(3) 0.035(3) 0.009(3)
C7 0.058(2) 0.103(4) 0.091(3) 0.024(3) 0.004(2) -0.004(2)
C8 0.055(2) 0.104(4) 0.084(3) 0.017(3) 0.017(2) -0.003(2)
C4 0.076(3) 0.101(4) 0.084(3) 0.023(3) 0.005(2) 0.006(3)
C5 0.076(3) 0.106(4) 0.087(3) 0.011(3) 0.014(2) 0.005(3)
C1 0.126(6) 0.122(5) 0.086(4) 0.021(4) 0.021(4) 0.035(5)
C6 0.099(4) 0.143(6) 0.087(4) 0.017(4) 0.025(3) 0.029(4)
C26 0.102(4) 0.095(4) 0.120(5) -0.013(4) 0.016(4) 0.013(3)
C2 0.142(7) 0.096(5) 0.131(6) 0.025(4) 0.020(5) 0.014(4)
C25 0.136(6) 0.134(6) 0.109(5) -0.025(5) 0.034(5) 0.000(5)
C3 0.093(4) 0.100(4) 0.126(5) 0.022(4) 0.020(4) 0.001(3)
C18 0.114(5) 0.128(6) 0.114(5) 0.005(4) 0.033(4) 0.014(4)
C17 0.115(6) 0.147(7) 0.125(6) 0.016(5) 0.012(4) 0.006(5)
C28 0.106(6) 0.106(5) 0.228(11) -0.030(6) 0.009(6) 0.014(4)
C24 0.154(8) 0.123(6) 0.145(7) -0.018(6) 0.014(6) -0.004(6)
C27 0.137(7) 0.120(6) 0.191(10) -0.024(6) -0.046(7) 0.019(5)
C23 0.260(15) 0.111(6) 0.171(10) -0.025(6) -0.056(10) -0.013(8)
C16 0.121(6) 0.134(7) 0.207(11) -0.002(6) 0.065(6) 0.013(5)
C15 0.130(8) 0.140(8) 0.349(19) 0.086(10) 0.121(10) 0.047(6)
C19 0.140(8) 0.196(10) 0.133(7) 0.037(7) 0.036(6) 0.053(7)
C29 0.171(12) 0.33(2) 0.188(13) 0.041(14) -0.005(10) -0.071(13)
C22 0.178(12) 0.139(9) 0.33(2) -0.020(11) -0.079(13) -0.031(8)
C20 0.153(11) 0.293(19) 0.210(14) 0.087(13) 0.010(9) 0.063(11)
C14 0.153(9) 0.149(9) 0.327(18) 0.016(10) 0.133(11) 0.044(8)
C21 0.215(18) 0.38(3) 0.40(3) 0.03(2) -0.030(19) 0.14(2)
Cl1 0.197(3) 0.154(2) 0.1421(18) 0.0221(15) 0.0448(17) 0.0803(19)

loop_
_atom_type_symbol
_atom_type_description
_atom_type_scat_dispersion_real
_atom_type_scat_dispersion_imag
_atom_type_scat_source
C C 0.0181 0.0091 'International Tables Vol C Tables 4.2.6.8 and 6.1.1.4'
H H 0.0000 0.0000 'International Tables Vol C Tables 4.2.6.8 and 6.1.1.4'
Cl Cl 0.3639 0.7018 'International Tables Vol C Tables 4.2.6.8 and 6.1.1.4'
N N 0.0311 0.0180 'International Tables Vol C Tables 4.2.6.8 and 6.1.1.4'
O O 0.0492 0.0322 'International Tables Vol C Tables 4.2.6.8 and 6.1.1.4'
V V 0.0687 2.1097 'International Tables Vol C Tables 4.2.6.8 and 6.1.1.4'

loop_
_geom_angle_atom_site_label_1
_geom_angle_atom_site_label_2
_geom_angle_atom_site_label_3
_geom_angle
_geom_angle_site_symmetry_1
_geom_angle_site_symmetry_3
V2 V1 V3 66.17(3) . 3_566
O7 V1 V2 47.751(19) . .
O7 V1 V3 47.792(19) . 3_566
O3 V1 V2 82.08(9) . .
O3 V1 V3 125.38(7) . 3_566
O3 V1 O7 77.81(7) . .
O1 V1 V2 125.53(8) . .
O1 V1 V3 81.90(9) . 3_566
O1 V1 O7 77.97(8) . .
O1 V1 O3 82.45(13) . .
O8 V1 V2 33.71(9) . .
O8 V1 V3 88.49(10) . 3_566
O8 V1 O7 81.45(9) . .
O8 V1 O3 87.77(15) . .
O8 V1 O1 158.66(12) . .
O10 V1 V2 88.20(11) . .
O10 V1 V3 34.85(9) . 3_566
O10 V1 O7 82.63(9) . .
O10 V1 O3 159.92(12) . .
O10 V1 O1 89.10(16) . .
O10 V1 O8 93.85(17) . .
O9 V1 V2 137.22(15) . .
O9 V1 V3 137.60(14) . 3_566
O9 V1 O7 171.85(14) . .
O9 V1 O3 95.93(15) . .
O9 V1 O1 96.16(17) . .
O9 V1 O8 103.71(17) . .
O9 V1 O10 103.09(17) . .
V1 V2 V3 65.75(3) . .
O7 V2 V1 47.18(2) . .
O7 V2 V3 47.32(2) . .
O2 V2 V1 81.92(9) 3_566 .
O2 V2 V3 125.10(10) 3_566 .
O2 V2 O7 78.00(9) 3_566 .
O2 V2 O1 82.60(12) 3_566 3_566
O1 V2 V1 123.93(9) 3_566 .
O1 V2 V3 80.86(9) 3_566 .
O1 V2 O7 76.94(9) 3_566 .
O8 V2 V1 34.05(10) . .
O8 V2 V3 87.38(11) . .
O8 V2 O7 81.22(11) . .
O8 V2 O2 88.98(14) . 3_566
O8 V2 O1 157.78(15) . 3_566
O8 V2 O5 93.72(15) . .
O5 V2 V1 87.70(11) . .
O5 V2 V3 32.73(11) . .
O5 V2 O7 80.04(11) . .
O5 V2 O2 157.19(15) . 3_566
O5 V2 O1 86.53(14) . 3_566
O6 V2 V1 138.65(15) . .
O6 V2 V3 136.24(18) . .
O6 V2 O7 172.48(14) . .
O6 V2 O2 97.4(2) . 3_566
O6 V2 O1 96.66(17) . 3_566
O6 V2 O8 104.82(18) . .
O6 V2 O5 103.7(2) . .
V1 V3 V2 65.66(3) 3_566 .
O7 V3 V1 47.109(19) . 3_566
O7 V3 V2 47.21(2) . .
O2 V3 V1 81.47(8) . 3_566
O2 V3 V2 124.43(9) . .
O2 V3 O7 77.43(9) . .
O3 V3 V1 124.16(9) . 3_566
O3 V3 V2 81.37(9) . .
O3 V3 O7 77.26(9) . .
O3 V3 O2 82.18(11) . .
O5 V3 V1 87.09(10) . 3_566
O5 V3 V2 33.70(11) . .
O5 V3 O7 80.91(11) . .
O5 V3 O2 157.89(15) . .
O5 V3 O3 88.80(14) . .
O5 V3 O10 93.65(16) . 3_566
O10 V3 V1 33.80(10) 3_566 3_566
O10 V3 V2 88.23(11) 3_566 .
O10 V3 O7 80.90(10) 3_566 .
O10 V3 O2 87.33(14) 3_566 .
O10 V3 O3 157.36(14) 3_566 .
O4 V3 V1 136.80(13) . 3_566
O4 V3 V2 137.51(17) . .
O4 V3 O7 173.24(15) . .
O4 V3 O2 97.21(19) . .
O4 V3 O3 98.06(15) . .
O4 V3 O5 104.0(2) . .
O4 V3 O10 103.15(16) . 3_566
V1 O7 V1 180.0 3_566 .
V1 O7 V2 85.07(3) . .
V1 O7 V2 94.93(3) . 3_566
V1 O7 V2 85.07(3) 3_566 3_566
V1 O7 V2 94.93(3) 3_566 .
V1 O7 V3 85.10(3) 3_566 .
V1 O7 V3 85.10(3) . 3_566
V1 O7 V3 94.90(3) 3_566 3_566
V1 O7 V3 94.90(3) . .
V2 O7 V2 180.0 3_566 .
V2 O7 V3 94.53(3) 3_566 .
V2 O7 V3 94.53(3) . 3_566
V2 O7 V3 85.47(3) 3_566 3_566
V2 O7 V3 85.47(3) . .
V3 O7 V3 180.0 . 3_566
V2 O2 V3 109.45(15) 3_566 .
C12 O2 V2 118.5(3) . 3_566
C12 O2 V3 118.5(3) . .
V3 O3 V1 109.46(13) . .
C13 O3 V1 119.4(3) . .
C13 O3 V3 118.7(2) . .
V1 O1 V2 109.68(14) . 3_566
C11 O1 V1 118.9(3) . .
C11 O1 V2 118.4(3) . 3_566
V2 O8 V1 112.24(15) . .
V3 O5 V2 113.57(18) . .
V1 O10 V3 111.36(15) . 3_566
N2 N3 C9 119.8(4) . .
N2 N3 C8 111.5(5) . .
C8 N3 C9 128.8(4) . .
C26 N4 C18 104.6(5) . .
C26 N4 C17 117.1(6) . .
C25 N4 C26 111.8(6) . .
C25 N4 C18 109.2(6) . .
C25 N4 C17 106.4(6) . .
C17 N4 C18 107.5(6) . .
C13 C10 C12 109.3(4) . .
C13 C10 C9 110.9(4) . .
C12 C10 C9 109.1(4) . .
C11 C10 C13 111.5(4) . .
C11 C10 C12 109.8(4) . .
C11 C10 C9 106.1(4) . .
O3 C13 C10 111.3(3) . .
O3 C13 H13A 109.4 . .
O3 C13 H13B 109.4 . .
C10 C13 H13A 109.4 . .
C10 C13 H13B 109.4 . .
H13A C13 H13B 108.0 . .
N3 N2 N1 106.6(4) . .
O2 C12 C10 113.0(3) . .
O2 C12 H12A 109.0 . .
O2 C12 H12B 109.0 . .
C10 C12 H12A 109.0 . .
C10 C12 H12B 109.0 . .
H12A C12 H12B 107.8 . .
O1 C11 C10 112.4(4) . .
O1 C11 H11A 109.1 . .
O1 C11 H11B 109.1 . .
C10 C11 H11A 109.1 . .
C10 C11 H11B 109.1 . .
H11A C11 H11B 107.9 . .
N3 C9 C10 115.6(4) . .
N3 C9 H9A 108.4 . .
N3 C9 H9B 108.4 . .
C10 C9 H9A 108.4 . .
C10 C9 H9B 108.4 . .
H9A C9 H9B 107.5 . .
N2 N1 C7 108.9(5) . .
N1 C7 C8 107.7(5) . .
N1 C7 C4 122.0(5) . .
C8 C7 C4 130.2(5) . .
N3 C8 C7 105.2(4) . .
N3 C8 H8 127.4 . .
C7 C8 H8 127.4 . .
C5 C4 C7 121.2(6) . .
C5 C4 C3 118.4(6) . .
C3 C4 C7 120.4(5) . .
C4 C5 H5 119.0 . .
C4 C5 C6 121.9(7) . .
C6 C5 H5 119.0 . .
C6 C1 Cl1 118.5(6) . .
C2 C1 C6 123.2(7) . .
C2 C1 Cl1 118.2(7) . .
C5 C6 H6 121.2 . .
C1 C6 C5 117.6(7) . .
C1 C6 H6 121.2 . .
N4 C26 H26A 107.9 . .
N4 C26 H26B 107.9 . .
H26A C26 H26B 107.2 . .
C27 C26 N4 117.8(7) . .
C27 C26 H26A 107.9 . .
C27 C26 H26B 107.9 . .
C1 C2 H2 120.6 . .
C1 C2 C3 118.9(8) . .
C3 C2 H2 120.6 . .
N4 C25 H25A 107.6 . .
N4 C25 H25B 107.6 . .
N4 C25 C24 119.0(7) . .
H25A C25 H25B 107.0 . .
C24 C25 H25A 107.6 . .
C24 C25 H25B 107.6 . .
C4 C3 C2 120.0(7) . .
C4 C3 H3 120.0 . .
C2 C3 H3 120.0 . .
N4 C18 H18A 107.1 . .
N4 C18 H18B 107.1 . .
H18A C18 H18B 106.8 . .
C19 C18 N4 120.9(7) . .
C19 C18 H18A 107.1 . .
C19 C18 H18B 107.1 . .
N4 C17 H17A 108.2 . .
N4 C17 H17B 108.2 . .
H17A C17 H17B 107.3 . .
C16 C17 N4 116.4(7) . .
C16 C17 H17A 108.2 . .
C16 C17 H17B 108.2 . .
H28A C28 H28B 107.1 . .
C27 C28 H28A 107.7 . .
C27 C28 H28B 107.7 . .
C29 C28 H28A 107.7 . .
C29 C28 H28B 107.7 . .
C29 C28 C27 118.3(11) . .
C25 C24 H24A 108.9 . .
C25 C24 H24B 108.9 . .
H24A C24 H24B 107.7 . .
C23 C24 C25 113.2(9) . .
C23 C24 H24A 108.9 . .
C23 C24 H24B 108.9 . .
C26 C27 C28 116.0(9) . .
C26 C27 H27A 108.3 . .
C26 C27 H27B 108.3 . .
C28 C27 H27A 108.3 . .
C28 C27 H27B 108.3 . .
H27A C27 H27B 107.4 . .
C24 C23 H23A 109.5 . .
C24 C23 H23B 109.5 . .
C24 C23 C22 110.9(11) . .
H23A C23 H23B 108.1 . .
C22 C23 H23A 109.5 . .
C22 C23 H23B 109.5 . .
C17 C16 H16A 110.1 . .
C17 C16 H16B 110.1 . .
C17 C16 C15 108.1(11) . .
H16A C16 H16B 108.4 . .
C15 C16 H16A 110.1 . .
C15 C16 H16B 110.1 . .
C16 C15 H15A 110.6 . .
C16 C15 H15B 110.6 . .
H15A C15 H15B 108.8 . .
C14 C15 C16 105.6(12) . .
C14 C15 H15A 110.6 . .
C14 C15 H15B 110.6 . .
C18 C19 H19A 109.4 . .
C18 C19 H19B 109.4 . .
C18 C19 C20 111.3(9) . .
H19A C19 H19B 108.0 . .
C20 C19 H19A 109.4 . .
C20 C19 H19B 109.4 . .
C28 C29 H29A 109.5 . .
C28 C29 H29B 109.5 . .
C28 C29 H29C 109.5 . .
H29A C29 H29B 109.5 . .
H29A C29 H29C 109.5 . .
H29B C29 H29C 109.5 . .
C23 C22 H22A 109.5 . .
C23 C22 H22B 109.5 . .
C23 C22 H22C 109.5 . .
H22A C22 H22B 109.5 . .
H22A C22 H22C 109.5 . .
H22B C22 H22C 109.5 . .
C19 C20 H20A 109.9 . .
C19 C20 H20B 109.9 . .
H20A C20 H20B 108.3 . .
C21 C20 C19 108.7(14) . .
C21 C20 H20A 109.9 . .
C21 C20 H20B 109.9 . .
C15 C14 H14A 109.5 . .
C15 C14 H14B 109.5 . .
C15 C14 H14C 109.5 . .
H14A C14 H14B 109.5 . .
H14A C14 H14C 109.5 . .
H14B C14 H14C 109.5 . .
C20 C21 H21A 109.5 . .
C20 C21 H21B 109.5 . .
C20 C21 H21C 109.5 . .
H21A C21 H21B 109.5 . .
H21A C21 H21C 109.5 . .
H21B C21 H21C 109.5 . .

loop_
_geom_bond_atom_site_label_1
_geom_bond_atom_site_label_2
_geom_bond_distance
_geom_bond_site_symmetry_2
V1 V2 3.0205(11) .
V1 V3 3.0238(10) 3_566
V1 O7 2.2236(6) .
V1 O3 2.018(3) .
V1 O1 1.999(3) .
V1 O8 1.827(4) .
V1 O10 1.806(3) .
V1 O9 1.596(3) .
V2 V3 3.0482(12) .
V2 O7 2.2441(8) .
V2 O2 2.009(3) 3_566
V2 O1 2.027(3) 3_566
V2 O8 1.811(3) .
V2 O5 1.845(4) .
V2 O6 1.592(4) .
V3 V1 3.0238(10) 3_566
V3 O7 2.2480(8) .
V3 O2 2.033(3) .
V3 O3 2.017(3) .
V3 O5 1.798(4) .
V3 O10 1.855(3) 3_566
V3 O4 1.599(4) .
O7 V1 2.2235(6) 3_566
O7 V2 2.2440(8) 3_566
O7 V3 2.2480(8) 3_566
O2 V2 2.009(3) 3_566
O2 C12 1.417(5) .
O3 C13 1.431(5) .
O1 V2 2.027(3) 3_566
O1 C11 1.430(5) .
O10 V3 1.855(3) 3_566
N3 N2 1.326(6) .
N3 C9 1.425(7) .
N3 C8 1.344(6) .
N4 C26 1.507(7) .
N4 C25 1.467(9) .
N4 C18 1.541(9) .
N4 C17 1.520(9) .
C10 C13 1.529(7) .
C10 C12 1.543(5) .
C10 C11 1.513(7) .
C10 C9 1.556(6) .
C13 H13A 0.9700 .
C13 H13B 0.9700 .
N2 N1 1.335(8) .
C12 H12A 0.9700 .
C12 H12B 0.9700 .
C11 H11A 0.9700 .
C11 H11B 0.9700 .
C9 H9A 0.9700 .
C9 H9B 0.9700 .
N1 C7 1.356(7) .
C7 C8 1.367(8) .
C7 C4 1.462(8) .
C8 H8 0.9300 .
C4 C5 1.368(8) .
C4 C3 1.377(9) .
C5 H5 0.9300 .
C5 C6 1.395(9) .
C1 C6 1.360(11) .
C1 C2 1.329(11) .
C1 Cl1 1.753(7) .
C6 H6 0.9300 .
C26 H26A 0.9700 .
C26 H26B 0.9700 .
C26 C27 1.438(10) .
C2 H2 0.9300 .
C2 C3 1.417(10) .
C25 H25A 0.9700 .
C25 H25B 0.9700 .
C25 C24 1.509(12) .
C3 H3 0.9300 .
C18 H18A 0.9700 .
C18 H18B 0.9700 .
C18 C19 1.477(11) .
C17 H17A 0.9700 .
C17 H17B 0.9700 .
C17 C16 1.502(13) .
C28 H28A 0.9700 .
C28 H28B 0.9700 .
C28 C27 1.491(12) .
C28 C29 1.374(14) .
C24 H24A 0.9700 .
C24 H24B 0.9700 .
C24 C23 1.462(12) .
C27 H27A 0.9700 .
C27 H27B 0.9700 .
C23 H23A 0.9700 .
C23 H23B 0.9700 .
C23 C22 1.515(18) .
C16 H16A 0.9700 .
C16 H16B 0.9700 .
C16 C15 1.550(14) .
C15 H15A 0.9700 .
C15 H15B 0.9700 .
C15 C14 1.547(18) .
C19 H19A 0.9700 .
C19 H19B 0.9700 .
C19 C20 1.615(14) .
C29 H29A 0.9600 .
C29 H29B 0.9600 .
C29 H29C 0.9600 .
C22 H22A 0.9600 .
C22 H22B 0.9600 .
C22 H22C 0.9600 .
C20 H20A 0.9700 .
C20 H20B 0.9700 .
C20 C21 1.533(19) .
C14 H14A 0.9600 .
C14 H14B 0.9600 .
C14 H14C 0.9600 .
C21 H21A 0.9600 .
C21 H21B 0.9600 .
C21 H21C 0.9600 .

loop_
_geom_torsion_atom_site_label_1
_geom_torsion_atom_site_label_2
_geom_torsion_atom_site_label_3
_geom_torsion_atom_site_label_4
_geom_torsion
_geom_torsion_site_symmetry_1
_geom_torsion_site_symmetry_4
V1 V2 O5 V3 45.75(15) . .
V1 V3 O5 V2 48.11(15) 3_566 .
V1 O3 C13 C10 67.2(4) . .
V1 O1 C11 C10 -68.4(4) . .
V2 V1 O10 V3 48.54(17) . 3_566
V2 O2 C12 C10 -68.5(5) 3_566 .
V2 O1 C11 C10 69.0(4) 3_566 .
V3 V1 O8 V2 -46.47(17) 3_566 .
V3 V2 O8 V1 -48.20(17) . .
V3 O2 C12 C10 68.0(5) . .
V3 O3 C13 C10 -70.9(4) . .
O7 V1 O8 V2 1.02(16) . .
O7 V1 O10 V3 0.93(16) . 3_566
O7 V2 O8 V1 -1.01(15) . .
O7 V2 O5 V3 -1.12(13) . .
O7 V3 O5 V2 1.12(13) . .
O2 V2 O8 V1 77.00(19) 3_566 .
O2 V2 O5 V3 -17.0(4) 3_566 .
O2 V3 O5 V2 -10.6(4) . .
O3 V1 O8 V2 79.03(18) . .
O3 V1 O10 V3 -12.3(6) . 3_566
O3 V3 O5 V2 -76.18(17) . .
O1 V1 O8 V2 16.5(5) . .
O1 V1 O10 V3 -77.05(19) . 3_566
O1 V2 O8 V1 9.6(5) 3_566 .
O1 V2 O5 V3 -78.45(17) 3_566 .
O8 V1 O10 V3 81.8(2) . 3_566
O8 V2 O5 V3 79.28(19) . .
O5 V2 O8 V1 -80.3(2) . .
O10 V1 O8 V2 -80.93(19) . .
O10 V3 O5 V2 81.29(18) 3_566 .
O4 V3 O5 V2 -174.18(17) . .
O9 V1 O8 V2 174.6(2) . .
O9 V1 O10 V3 -173.2(2) . 3_566
O6 V2 O8 V1 174.4(2) . .
O6 V2 O5 V3 -174.47(19) . .
N3 N2 N1 C7 0.2(8) . .
N4 C26 C27 C28 173.7(7) . .
N4 C25 C24 C23 178.0(9) . .
N4 C18 C19 C20 170.8(9) . .
N4 C17 C16 C15 -168.3(7) . .
C13 C10 C12 O2 -61.6(5) . .
C13 C10 C11 O1 60.4(5) . .
C13 C10 C9 N3 -37.8(5) . .
N2 N3 C9 C10 -76.6(6) . .
N2 N3 C8 C7 0.6(7) . .
N2 N1 C7 C8 0.1(8) . .
N2 N1 C7 C4 178.6(6) . .
C12 C10 C13 O3 62.0(5) . .
C12 C10 C11 O1 -60.9(5) . .
C12 C10 C9 N3 82.8(5) . .
C11 C10 C13 O3 -59.6(4) . .
C11 C10 C12 O2 61.0(5) . .
C11 C10 C9 N3 -159.0(4) . .
C9 N3 N2 N1 179.1(5) . .
C9 N3 C8 C7 -179.0(5) . .
C9 C10 C13 O3 -177.6(3) . .
C9 C10 C12 O2 176.9(4) . .
C9 C10 C11 O1 -178.7(4) . .
N1 C7 C8 N3 -0.4(7) . .
N1 C7 C4 C5 -159.8(6) . .
N1 C7 C4 C3 18.9(9) . .
C7 C4 C5 C6 178.2(6) . .
C7 C4 C3 C2 -179.4(7) . .
C8 N3 N2 N1 -0.5(7) . .
C8 N3 C9 C10 102.9(6) . .
C8 C7 C4 C5 18.3(10) . .
C8 C7 C4 C3 -163.0(7) . .
C4 C7 C8 N3 -178.7(6) . .
C4 C5 C6 C1 1.4(10) . .
C5 C4 C3 C2 -0.7(11) . .
C1 C2 C3 C4 1.0(12) . .
C6 C1 C2 C3 -0.1(13) . .
C26 N4 C25 C24 -49.4(11) . .
C26 N4 C18 C19 175.0(9) . .
C26 N4 C17 C16 67.5(10) . .
C2 C1 C6 C5 -1.1(12) . .
C25 N4 C26 C27 -61.2(10) . .
C25 N4 C18 C19 55.2(10) . .
C25 N4 C17 C16 -166.6(8) . .
C25 C24 C23 C22 -177.2(10) . .
C3 C4 C5 C6 -0.5(10) . .
C18 N4 C26 C27 -179.2(7) . .
C18 N4 C25 C24 65.8(9) . .
C18 N4 C17 C16 -49.8(10) . .
C18 C19 C20 C21 175.5(13) . .
C17 N4 C26 C27 62.0(10) . .
C17 N4 C25 C24 -178.5(8) . .
C17 N4 C18 C19 -59.8(11) . .
C17 C16 C15 C14 -170.5(8) . .
C29 C28 C27 C26 -80.2(14) . .
Cl1 C1 C6 C5 178.2(5) . .
Cl1 C1 C2 C3 -179.3(6) . .
